data_2239033
loop_
_publ_author_name
'Yamin, Bohari M.'
'Kamalulazmy, Nurul A.'
'Hassan, Nurul I.'

_publ_section_title
;
 4,4'-({[(Pyridine-2,6-diyl)bis(methylene)]bis(oxy)}bis(methylene))dibenzonitrile
;
_journal_coeditor_code HG5373
_journal_issue 2
_journal_name_full 'Acta Crystallographica Section E'
_journal_page_first o132
_journal_paper_doi 10.1107/S1600536814000245
_journal_volume 70
_journal_year 2014
_chemical_formula_iupac 'C23 H19 N3 O2'
_chemical_formula_moiety 'C23 H19 N3 O2'
_chemical_formula_sum 'C23 H19 N3 O2'
_chemical_formula_weight 369.41
_chemical_name_systematic 4,4'-({[(Pyridine-2,6-diyl)bis(methylene)]bis(oxy)}bis(methylene))dibenzonitrile
_space_group_IT_number 15
_symmetry_cell_setting monoclinic
_symmetry_space_group_name_Hall '-C 2yc'
_symmetry_space_group_name_H-M 'C 1 2/c 1'
_atom_sites_solution_hydrogens geom
_atom_sites_solution_primary direct
_atom_sites_solution_secondary difmap
_audit_creation_method SHELXL-97
_cell_angle_alpha 90.00
_cell_angle_beta 107.837(2)
_cell_angle_gamma 90.00
_cell_formula_units_Z 4
_cell_length_a 14.1838(7)
_cell_length_b 7.5493(4)
_cell_length_c 18.4619(12)
_cell_measurement_reflns_used 8925
_cell_measurement_temperature 296(2)
_cell_measurement_theta_max 26.0
_cell_measurement_theta_min 3.0
_cell_volume 1881.83(18)
_computing_cell_refinement 'SAINT (Bruker, 2009)'
_computing_data_collection 'SMART (Bruker, 2009)'
_computing_data_reduction 'SAINT (Bruker, 2009)'
_computing_molecular_graphics 'SHELXTL (Sheldrick, 2008)'
_computing_publication_material
;
SHELXTL (Sheldrick, 2008) and PLATON (Spek, 2009)
;
_computing_structure_refinement 'SHELXL97 (Sheldrick, 2008)'
_computing_structure_solution 'SHELXS97 (Sheldrick, 2008)'
_diffrn_ambient_temperature 296(2)
_diffrn_detector_area_resol_mean 83.66
_diffrn_measured_fraction_theta_full 0.99
_diffrn_measured_fraction_theta_max 0.99
_diffrn_measurement_device_type
;
Bruker SMART APEX CCD area-detector
;
_diffrn_measurement_method '\w scan'
_diffrn_radiation_monochromator graphite
_diffrn_radiation_source 'fine-focus sealed tube'
_diffrn_radiation_type MoK\a
_diffrn_radiation_wavelength 0.71073
_diffrn_reflns_av_R_equivalents 0.0404
_diffrn_reflns_av_sigmaI/netI 0.0171
_diffrn_reflns_limit_h_max 17
_diffrn_reflns_limit_h_min -17
_diffrn_reflns_limit_k_max 9
_diffrn_reflns_limit_k_min -9
_diffrn_reflns_limit_l_max 22
_diffrn_reflns_limit_l_min -22
_diffrn_reflns_number 21611
_diffrn_reflns_theta_full 26.0
_diffrn_reflns_theta_max 26.00
_diffrn_reflns_theta_min 3.09
_diffrn_standards_decay_% 0
_diffrn_standards_interval_count 0
_diffrn_standards_interval_time 0
_diffrn_standards_number 0
_exptl_absorpt_coefficient_mu 0.085
_exptl_absorpt_correction_T_max 0.9717
_exptl_absorpt_correction_T_min 0.9595
_exptl_absorpt_correction_type multi-scan
_exptl_absorpt_process_details '(SADABS; Bruker, 2009)'
_exptl_crystal_colour colourless
_exptl_crystal_density_diffrn 1.304
_exptl_crystal_density_method 'not measured'
_exptl_crystal_description block
_exptl_crystal_F_000 776
_exptl_crystal_size_max 0.49
_exptl_crystal_size_mid 0.44
_exptl_crystal_size_min 0.34
_refine_diff_density_max 0.10
_refine_diff_density_min -0.12
_refine_ls_extinction_coef 0.0196(14)
_refine_ls_extinction_expression Fc^*^=kFc[1+0.001xFc^2^\l^3^/sin(2\q)]^-1/4^
_refine_ls_extinction_method 'SHELXL97 (Sheldrick, 2008)'
_refine_ls_goodness_of_fit_ref 1.052
_refine_ls_hydrogen_treatment constr
_refine_ls_matrix_type full
_refine_ls_number_parameters 129
_refine_ls_number_reflns 1846
_refine_ls_number_restraints 0
_refine_ls_restrained_S_all 1.052
_refine_ls_R_factor_all 0.0494
_refine_ls_R_factor_gt 0.0387
_refine_ls_shift/su_max 0.000
_refine_ls_shift/su_mean 0.000
_refine_ls_structure_factor_coef Fsqd
_refine_ls_weighting_details 'calc w=1/[\s^2^(Fo^2^)+(0.0485P)^2^+0.9538P] where P=(Fo^2^+2Fc^2^)/3'
_refine_ls_weighting_scheme calc
_refine_ls_wR_factor_gt 0.0981
_refine_ls_wR_factor_ref 0.1061
_reflns_number_gt 1519
_reflns_number_total 1846
_reflns_threshold_expression I>2sigma(I)
_cod_data_source_file hg5373sup1.cif
_cod_data_source_block I
_cod_original_sg_symbol_H-M 'C 2/c'
_cod_database_code 2239033
_cod_database_fobs_code 2239033

loop_
_symmetry_equiv_pos_as_xyz
'x, y, z'
'-x, y, -z+1/2'
'x+1/2, y+1/2, z'
'-x+1/2, y+1/2, -z+1/2'
'-x, -y, -z'
'x, -y, z-1/2'
'-x+1/2, -y+1/2, -z'
'x+1/2, -y+1/2, z-1/2'

loop_
_atom_site_type_symbol
_atom_site_label
_atom_site_fract_x
_atom_site_fract_y
_atom_site_fract_z
_atom_site_U_iso_or_equiv
_atom_site_adp_type
_atom_site_calc_flag
_atom_site_refinement_flags
_atom_site_occupancy
_atom_site_symmetry_multiplicity
O O1 0.73355(7) 0.39554(16) 0.18488(6) 0.0547(3) Uani d . 1 1
N N1 1.0000 0.4615(2) 0.2500 0.0416(4) Uani d S 1 2
N N2 0.25164(10) 0.0851(2) -0.08574(9) 0.0706(5) Uani d . 1 1
C C1 1.0000 0.0946(3) 0.2500 0.0530(6) Uani d S 1 2
H H1 1.0000 -0.0286 0.2500 0.064 Uiso calc SR 1 2
C C2 0.91206(10) 0.1866(2) 0.23419(8) 0.0495(4) Uani d . 1 1
H H2 0.8519 0.1269 0.2230 0.059 Uiso calc R 1 1
C C3 0.91523(9) 0.3697(2) 0.23533(7) 0.0415(4) Uani d . 1 1
C C4 0.82379(10) 0.4813(2) 0.22471(10) 0.0560(4) Uani d . 1 1
H H4A 0.8206 0.5169 0.2744 0.067 Uiso calc R 1 1
H H4B 0.8300 0.5880 0.1973 0.067 Uiso calc R 1 1
C C5 0.71745(10) 0.3882(2) 0.10575(8) 0.0463(4) Uani d . 1 1
H H5A 0.7659 0.3102 0.0951 0.056 Uiso calc R 1 1
H H5B 0.7257 0.5054 0.0870 0.056 Uiso calc R 1 1
C C6 0.61510(9) 0.32139(17) 0.06575(8) 0.0369(3) Uani d . 1 1
C C7 0.58164(10) 0.3218(2) -0.01320(8) 0.0429(4) Uani d . 1 1
H H7 0.6225 0.3645 -0.0402 0.052 Uiso calc R 1 1
C C8 0.48871(11) 0.2599(2) -0.05204(8) 0.0452(4) Uani d . 1 1
H H8 0.4672 0.2599 -0.1050 0.054 Uiso calc R 1 1
C C9 0.42703(10) 0.19725(18) -0.01217(8) 0.0403(3) Uani d . 1 1
C C10 0.45942(10) 0.19748(19) 0.06662(8) 0.0443(4) Uani d . 1 1
H H10 0.4182 0.1562 0.0936 0.053 Uiso calc R 1 1
C C11 0.55300(10) 0.25913(19) 0.10512(8) 0.0422(4) Uani d . 1 1
H H11 0.5746 0.2588 0.1580 0.051 Uiso calc R 1 1
C C12 0.32950(11) 0.1331(2) -0.05269(9) 0.0496(4) Uani d . 1 1

loop_
_atom_site_aniso_label
_atom_site_aniso_U_11
_atom_site_aniso_U_22
_atom_site_aniso_U_33
_atom_site_aniso_U_12
_atom_site_aniso_U_13
_atom_site_aniso_U_23
O1 0.0282(5) 0.0835(9) 0.0491(6) -0.0047(5) 0.0069(4) -0.0156(5)
N1 0.0293(8) 0.0550(10) 0.0369(8) 0.000 0.0050(6) 0.000
N2 0.0447(8) 0.0701(10) 0.0859(11) -0.0081(7) 0.0035(7) -0.0136(8)
C1 0.0554(13) 0.0502(13) 0.0511(12) 0.000 0.0130(10) 0.000
C2 0.0393(8) 0.0624(10) 0.0446(8) -0.0113(7) 0.0095(6) -0.0047(7)
C3 0.0302(7) 0.0592(9) 0.0329(7) -0.0029(6) 0.0063(5) -0.0071(6)
C4 0.0297(7) 0.0736(11) 0.0599(9) -0.0005(7) 0.0065(6) -0.0220(8)
C5 0.0327(7) 0.0542(9) 0.0498(8) 0.0018(6) 0.0095(6) -0.0016(7)
C6 0.0302(6) 0.0342(7) 0.0442(7) 0.0066(5) 0.0084(5) -0.0003(6)
C7 0.0403(7) 0.0467(8) 0.0441(8) 0.0014(6) 0.0164(6) -0.0001(6)
C8 0.0469(8) 0.0485(8) 0.0368(7) 0.0028(7) 0.0080(6) -0.0030(6)
C9 0.0343(7) 0.0344(7) 0.0478(8) 0.0030(5) 0.0061(6) -0.0013(6)
C10 0.0368(7) 0.0469(8) 0.0500(8) 0.0009(6) 0.0142(6) 0.0073(6)
C11 0.0381(7) 0.0480(8) 0.0376(7) 0.0046(6) 0.0071(6) 0.0040(6)
C12 0.0419(8) 0.0432(8) 0.0588(9) 0.0025(7) 0.0080(7) -0.0039(7)

loop_
_atom_type_symbol
_atom_type_description
_atom_type_scat_dispersion_real
_atom_type_scat_dispersion_imag
_atom_type_scat_source
C C 0.0033 0.0016 'International Tables Vol C Tables 4.2.6.8 and 6.1.1.4'
H H 0.0000 0.0000 'International Tables Vol C Tables 4.2.6.8 and 6.1.1.4'
N N 0.0061 0.0033 'International Tables Vol C Tables 4.2.6.8 and 6.1.1.4'
O O 0.0106 0.0060 'International Tables Vol C Tables 4.2.6.8 and 6.1.1.4'

loop_
_geom_angle_atom_site_label_1
_geom_angle_atom_site_label_2
_geom_angle_atom_site_label_3
_geom_angle_site_symmetry_1
_geom_angle_site_symmetry_3
_geom_angle
C5 O1 C4 . . 112.87(12)
C3 N1 C3 2_755 . 117.77(18)
C2 C1 C2 . 2_755 119.5(2)
C2 C1 H1 . . 120.3
C2 C1 H1 2_755 . 120.3
C1 C2 C3 . . 118.50(14)
C1 C2 H2 . . 120.8
C3 C2 H2 . . 120.8
N1 C3 C2 . . 122.86(14)
N1 C3 C4 . . 114.79(14)
C2 C3 C4 . . 122.25(13)
O1 C4 C3 . . 114.53(13)
O1 C4 H4A . . 108.6
C3 C4 H4A . . 108.6
O1 C4 H4B . . 108.6
C3 C4 H4B . . 108.6
H4A C4 H4B . . 107.6
O1 C5 C6 . . 110.41(11)
O1 C5 H5A . . 109.6
C6 C5 H5A . . 109.6
O1 C5 H5B . . 109.6
C6 C5 H5B . . 109.6
H5A C5 H5B . . 108.1
C11 C6 C7 . . 118.96(12)
C11 C6 C5 . . 122.07(12)
C7 C6 C5 . . 118.97(12)
C8 C7 C6 . . 120.77(13)
C8 C7 H7 . . 119.6
C6 C7 H7 . . 119.6
C7 C8 C9 . . 119.92(13)
C7 C8 H8 . . 120.0
C9 C8 H8 . . 120.0
C10 C9 C8 . . 119.77(12)
C10 C9 C12 . . 120.20(13)
C8 C9 C12 . . 120.03(13)
C11 C10 C9 . . 119.91(13)
C11 C10 H10 . . 120.0
C9 C10 H10 . . 120.0
C10 C11 C6 . . 120.67(13)
C10 C11 H11 . . 119.7
C6 C11 H11 . . 119.7
N2 C12 C9 . . 178.67(19)

loop_
_geom_bond_atom_site_label_1
_geom_bond_atom_site_label_2
_geom_bond_site_symmetry_2
_geom_bond_distance
O1 C5 . 1.4088(18)
O1 C4 . 1.4217(17)
N1 C3 2_755 1.3417(16)
N1 C3 . 1.3417(16)
N2 C12 . 1.1449(19)
C1 C2 . 1.3786(19)
C1 C2 2_755 1.3786(19)
C1 H1 . 0.9300
C2 C3 . 1.382(2)
C2 H2 . 0.9300
C3 C4 . 1.508(2)
C4 H4A . 0.9700
C4 H4B . 0.9700
C5 C6 . 1.5001(18)
C5 H5A . 0.9700
C5 H5B . 0.9700
C6 C11 . 1.3846(19)
C6 C7 . 1.3879(19)
C7 C8 . 1.3751(19)
C7 H7 . 0.9300
C8 C9 . 1.387(2)
C8 H8 . 0.9300
C9 C10 . 1.3847(19)
C9 C12 . 1.4400(19)
C10 C11 . 1.3804(19)
C10 H10 . 0.9300
C11 H11 . 0.9300

loop_
_geom_hbond_atom_site_label_D
_geom_hbond_atom_site_label_H
_geom_hbond_atom_site_label_A
_geom_hbond_site_symmetry_A
_geom_hbond_distance_DH
_geom_hbond_distance_HA
_geom_hbond_distance_DA
_geom_hbond_angle_DHA
_geom_hbond_publ_flag
C11 H11 O1 1_555 0.93 2.39 2.735(2) 102 no
C8 H8 Cg 7_655 0.93 2.87 3.7180(15) 152 yes

loop_
_geom_torsion_atom_site_label_1
_geom_torsion_atom_site_label_2
_geom_torsion_atom_site_label_3
_geom_torsion_atom_site_label_4
_geom_torsion_site_symmetry_1
_geom_torsion
C2 C1 C2 C3 2_755 -0.50(9)
C3 N1 C3 C2 2_755 -0.54(10)
C3 N1 C3 C4 2_755 175.99(14)
C1 C2 C3 N1 . 1.1(2)
C1 C2 C3 C4 . -175.22(11)
C5 O1 C4 C3 . -76.99(18)
N1 C3 C4 O1 . 159.71(12)
C2 C3 C4 O1 . -23.7(2)
C4 O1 C5 C6 . -171.60(12)
O1 C5 C6 C11 . -6.58(19)
O1 C5 C6 C7 . 173.49(12)
C11 C6 C7 C8 . -0.7(2)
C5 C6 C7 C8 . 179.27(13)
C6 C7 C8 C9 . 0.5(2)
C7 C8 C9 C10 . 0.0(2)
C7 C8 C9 C12 . 179.68(14)
C8 C9 C10 C11 . -0.3(2)
C12 C9 C10 C11 . 180.00(13)
C9 C10 C11 C6 . 0.1(2)
C7 C6 C11 C10 . 0.3(2)
C5 C6 C11 C10 . -179.59(13)
